data_1550545
loop_
_publ_author_name
'Jones, Cameron'
'Dange, Deepak'
'Gair, Andrew'
'Jones, Dafydd'
'Juckel, Martin'
'Aldridge, Simon'

_publ_section_title
;
 Acyclic 1,2-Dimagnesioethanes/-ethene Derived from Magnesium(I)
 Compounds: Multipurpose Reagents for Organometallic Synthesis
;
_journal_name_full 'Chemical Science'
_journal_paper_doi 10.1039/C9SC00200F
_journal_year 2019
_chemical_formula_sum 'C60 H70 Mg2 N4'
_chemical_formula_weight 895.82
_space_group_crystal_system orthorhombic
_space_group_IT_number 61
_space_group_name_Hall '-P 2ac 2ab'
_space_group_name_H-M_alt 'P b c a'
_symmetry_space_group_name_Hall '-P 2ac 2ab'
_symmetry_space_group_name_H-M 'P b c a'
_atom_sites_solution_hydrogens geom
_audit_creation_method SHELXL-2016/6
_audit_update_record
;
2019-01-11 deposited with the CCDC.
2019-02-04 downloaded from the CCDC.
;
_cell_angle_alpha 90
_cell_angle_beta 90
_cell_angle_gamma 90
_cell_formula_units_Z 4
_cell_length_a 15.3389(6)
_cell_length_b 14.0741(5)
_cell_length_c 23.7894(10)
_cell_measurement_reflns_used 5097
_cell_measurement_temperature 123(2)
_cell_measurement_theta_max 26.13
_cell_measurement_theta_min 3.02
_cell_volume 5135.7(3)
_computing_cell_refinement 'Bruker SAINT'
_computing_data_collection 'Bruker APEX2'
_computing_data_reduction 'Bruker SAINT'
_computing_molecular_graphics 'Bruker SHELXTL'
_computing_publication_material 'Bruker SHELXTL'
_computing_structure_refinement 'SHELXL-2016/6 (Sheldrick, 2016)'
_computing_structure_solution 'SHELXS-97 (Sheldrick 2008)'
_diffrn_ambient_temperature 123(2)
_diffrn_measured_fraction_theta_full 0.999
_diffrn_measured_fraction_theta_max 0.997
_diffrn_measurement_device_type 'Bruker Apex X8'
_diffrn_radiation_type MoK\a
_diffrn_radiation_wavelength 0.71073
_diffrn_reflns_av_R_equivalents 0.1204
_diffrn_reflns_av_unetI/netI 0.0752
_diffrn_reflns_Laue_measured_fraction_full 0.999
_diffrn_reflns_Laue_measured_fraction_max 0.997
_diffrn_reflns_limit_h_max 15
_diffrn_reflns_limit_h_min -18
_diffrn_reflns_limit_k_max 17
_diffrn_reflns_limit_k_min -17
_diffrn_reflns_limit_l_max 29
_diffrn_reflns_limit_l_min -29
_diffrn_reflns_number 75822
_diffrn_reflns_point_group_measured_fraction_full 0.999
_diffrn_reflns_point_group_measured_fraction_max 0.997
_diffrn_reflns_theta_full 25.242
_diffrn_reflns_theta_max 26.128
_diffrn_reflns_theta_min 3.019
_diffrn_source 'fine-focus sealed tube'
_exptl_absorpt_coefficient_mu 0.089
_exptl_absorpt_correction_T_max 0.9903
_exptl_absorpt_correction_T_min 0.9800
_exptl_absorpt_correction_type multi-scan
_exptl_absorpt_process_details 'Sortav (Blessing)'
_exptl_crystal_colour red
_exptl_crystal_density_diffrn 1.159
_exptl_crystal_description block
_exptl_crystal_F_000 1928
_exptl_crystal_size_max 0.210
_exptl_crystal_size_mid 0.200
_exptl_crystal_size_min 0.110
_refine_diff_density_max 1.125
_refine_diff_density_min -0.446
_refine_diff_density_rms 0.060
_refine_ls_extinction_method none
_refine_ls_goodness_of_fit_ref 1.065
_refine_ls_hydrogen_treatment constr
_refine_ls_matrix_type full
_refine_ls_number_parameters 306
_refine_ls_number_reflns 5097
_refine_ls_number_restraints 0
_refine_ls_restrained_S_all 1.065
_refine_ls_R_factor_all 0.1308
_refine_ls_R_factor_gt 0.0712
_refine_ls_shift/su_max 0.000
_refine_ls_shift/su_mean 0.000
_refine_ls_structure_factor_coef Fsqd
_refine_ls_weighting_details 'w=1/[\s^2^(Fo^2^)+(0.0981P)^2^+3.0637P] where P=(Fo^2^+2Fc^2^)/3'
_refine_ls_weighting_scheme calc
_refine_ls_wR_factor_gt 0.1840
_refine_ls_wR_factor_ref 0.2100
_reflns_Friedel_coverage 0.000
_reflns_number_gt 2909
_reflns_number_total 5097
_reflns_threshold_expression 'I > 2\s(I)'
_cod_data_source_file c9sc00200f2.cif
_cod_data_source_block Cj1327
_cod_database_code 1550545
_shelx_shelxl_version_number 2016/6
_shelx_space_group_comment
;
The symmetry employed for this shelxl refinement is uniquely defined
by the following loop, which should always be used as a source of
symmetry information in preference to the above space-group names.
They are only intended as comments.
;
_shelx_estimated_absorpt_t_min 0.982
_shelx_estimated_absorpt_t_max 0.990

loop_
_space_group_symop_operation_xyz
'x, y, z'
'-x+1/2, -y, z+1/2'
'x+1/2, -y+1/2, -z'
'-x, y+1/2, -z+1/2'
'-x, -y, -z'
'x-1/2, y, -z-1/2'
'-x-1/2, y-1/2, z'
'x, -y-1/2, z-1/2'

loop_
_atom_site_label
_atom_site_type_symbol
_atom_site_fract_x
_atom_site_fract_y
_atom_site_fract_z
_atom_site_U_iso_or_equiv
_atom_site_adp_type
_atom_site_occupancy
_atom_site_site_symmetry_order
_atom_site_calc_flag
_atom_site_refinement_flags_posn
_atom_site_refinement_flags_adp
Mg1 Mg 0.51747(8) 0.46082(7) 0.58685(4) 0.0369(3) Uani 1 1 d . .
N1 N 0.44894(17) 0.40895(18) 0.65245(11) 0.0336(7) Uani 1 1 d . .
C1 C 0.4732(3) 0.4558(3) 0.50099(15) 0.0486(10) Uani 1 1 d . .
H1 H 0.417132 0.454847 0.522415 0.058 Uiso 1 1 calc R U
N2 N 0.63388(18) 0.44043(18) 0.62484(10) 0.0312(6) Uani 1 1 d . .
C2 C 0.4931(3) 0.3796(2) 0.46043(14) 0.0414(9) Uani 1 1 d . .
C3 C 0.4301(3) 0.3089(3) 0.45015(15) 0.0483(10) Uani 1 1 d . .
H3 H 0.375893 0.311814 0.469382 0.058 Uiso 1 1 calc R U
C4 C 0.4446(3) 0.2374(3) 0.41384(15) 0.0470(10) Uani 1 1 d . .
H4 H 0.400464 0.190851 0.408695 0.056 Uiso 1 1 calc R U
C5 C 0.5208(2) 0.2290(2) 0.38390(14) 0.0388(9) Uani 1 1 d . .
H5 H 0.529623 0.177246 0.358898 0.047 Uiso 1 1 calc R U
C6 C 0.5838(2) 0.2968(3) 0.39087(15) 0.0436(9) Uani 1 1 d . .
H6 H 0.636901 0.293073 0.370433 0.052 Uiso 1 1 calc R U
C7 C 0.5691(3) 0.3725(3) 0.42875(15) 0.0497(11) Uani 1 1 d . .
H7 H 0.612592 0.420164 0.432726 0.060 Uiso 1 1 calc R U
C8 C 0.3589(2) 0.4357(2) 0.65508(14) 0.0344(8) Uani 1 1 d . .
C9 C 0.3347(2) 0.5146(2) 0.68723(14) 0.0366(8) Uani 1 1 d . .
C10 C 0.3997(3) 0.5630(3) 0.72549(15) 0.0469(10) Uani 1 1 d . .
H10A H 0.373379 0.620434 0.741477 0.070 Uiso 1 1 calc R U
H10B H 0.451722 0.580389 0.703894 0.070 Uiso 1 1 calc R U
H10C H 0.416131 0.519624 0.755916 0.070 Uiso 1 1 calc R U
C11 C 0.2502(2) 0.5480(2) 0.68311(15) 0.0409(9) Uani 1 1 d . .
H11 H 0.234169 0.602412 0.704387 0.049 Uiso 1 1 calc R U
C12 C 0.1877(2) 0.5054(2) 0.64918(16) 0.0447(9) Uani 1 1 d . .
C13 C 0.0962(3) 0.5421(3) 0.6467(2) 0.0693(13) Uani 1 1 d . .
H13A H 0.066664 0.528771 0.682345 0.104 Uiso 1 1 calc R U
H13B H 0.064931 0.510680 0.615940 0.104 Uiso 1 1 calc R U
H13C H 0.097133 0.610819 0.640116 0.104 Uiso 1 1 calc R U
C14 C 0.2136(2) 0.4265(3) 0.61860(16) 0.0443(9) Uani 1 1 d . .
H14 H 0.172137 0.395973 0.595102 0.053 Uiso 1 1 calc R U
C15 C 0.2972(2) 0.3904(2) 0.62084(15) 0.0396(9) Uani 1 1 d . .
C16 C 0.3210(3) 0.3027(3) 0.58801(17) 0.0543(11) Uani 1 1 d . .
H16A H 0.324098 0.248138 0.613505 0.081 Uiso 1 1 calc R U
H16B H 0.377761 0.312048 0.569933 0.081 Uiso 1 1 calc R U
H16C H 0.276608 0.290898 0.559212 0.081 Uiso 1 1 calc R U
C17 C 0.4840(2) 0.3537(2) 0.69161(14) 0.0335(8) Uani 1 1 d . .
C18 C 0.4255(2) 0.3050(3) 0.73343(16) 0.0458(10) Uani 1 1 d . .
H18A H 0.406072 0.351062 0.761669 0.069 Uiso 1 1 calc R U
H18B H 0.457677 0.253619 0.751932 0.069 Uiso 1 1 calc R U
H18C H 0.374725 0.278636 0.713911 0.069 Uiso 1 1 calc R U
C19 C 0.5736(2) 0.3391(2) 0.69701(14) 0.0318(8) Uani 1 1 d . .
H19 H 0.589927 0.291063 0.723024 0.038 Uiso 1 1 calc R U
C20 C 0.6431(2) 0.3846(2) 0.66981(13) 0.0296(8) Uani 1 1 d . .
C21 C 0.7324(2) 0.3697(2) 0.69454(14) 0.0352(8) Uani 1 1 d . .
H21A H 0.773233 0.352076 0.664626 0.053 Uiso 1 1 calc R U
H21B H 0.729953 0.318751 0.722573 0.053 Uiso 1 1 calc R U
H21C H 0.752095 0.428557 0.712503 0.053 Uiso 1 1 calc R U
C22 C 0.7085(2) 0.4927(2) 0.60578(13) 0.0315(8) Uani 1 1 d . .
C23 C 0.7581(2) 0.4600(2) 0.56038(14) 0.0346(8) Uani 1 1 d . .
C24 C 0.7378(3) 0.3670(2) 0.53314(15) 0.0448(9) Uani 1 1 d . .
H24A H 0.773350 0.359621 0.499207 0.067 Uiso 1 1 calc R U
H24B H 0.675870 0.365037 0.522968 0.067 Uiso 1 1 calc R U
H24C H 0.750721 0.315178 0.559383 0.067 Uiso 1 1 calc R U
C25 C 0.8277(2) 0.5147(2) 0.54217(15) 0.0427(9) Uani 1 1 d . .
H25 H 0.861458 0.492870 0.511283 0.051 Uiso 1 1 calc R U
C26 C 0.8499(2) 0.6000(2) 0.56734(16) 0.0438(9) Uani 1 1 d . .
C27 C 0.9253(3) 0.6592(3) 0.54645(19) 0.0585(12) Uani 1 1 d . .
H27A H 0.905856 0.698901 0.514994 0.088 Uiso 1 1 calc R U
H27B H 0.972379 0.617298 0.533833 0.088 Uiso 1 1 calc R U
H27C H 0.946500 0.699899 0.576947 0.088 Uiso 1 1 calc R U
C28 C 0.7990(2) 0.6305(2) 0.61208(15) 0.0415(9) Uani 1 1 d . .
H28 H 0.813394 0.688681 0.630042 0.050 Uiso 1 1 calc R U
C29 C 0.7284(2) 0.5795(2) 0.63148(14) 0.0354(8) Uani 1 1 d . .
C30 C 0.6729(3) 0.6159(2) 0.67882(15) 0.0449(9) Uani 1 1 d . .
H30A H 0.698364 0.674677 0.693662 0.067 Uiso 1 1 calc R U
H30B H 0.670356 0.568148 0.708736 0.067 Uiso 1 1 calc R U
H30C H 0.613945 0.628749 0.664952 0.067 Uiso 1 1 calc R U

loop_
_atom_site_aniso_label
_atom_site_aniso_U_11
_atom_site_aniso_U_22
_atom_site_aniso_U_33
_atom_site_aniso_U_23
_atom_site_aniso_U_13
_atom_site_aniso_U_12
Mg1 0.0580(8) 0.0251(6) 0.0275(6) 0.0030(5) -0.0095(5) 0.0038(5)
N1 0.0388(17) 0.0243(14) 0.0377(16) 0.0023(12) -0.0074(13) -0.0004(13)
C1 0.063(3) 0.052(2) 0.0309(19) 0.0079(18) -0.0055(18) -0.010(2)
N2 0.0458(17) 0.0211(13) 0.0266(14) 0.0013(11) 0.0035(12) 0.0028(12)
C2 0.070(3) 0.0285(18) 0.0254(18) 0.0079(15) -0.0014(18) 0.0193(19)
C3 0.041(2) 0.064(3) 0.041(2) -0.007(2) -0.0136(18) 0.012(2)
C4 0.045(2) 0.055(2) 0.041(2) -0.0079(19) -0.0102(18) -0.0039(19)
C5 0.053(2) 0.0263(17) 0.037(2) -0.0053(15) -0.0094(18) 0.0091(17)
C6 0.044(2) 0.049(2) 0.038(2) 0.0039(18) 0.0001(17) 0.0027(19)
C7 0.076(3) 0.035(2) 0.038(2) 0.0117(17) -0.021(2) -0.023(2)
C8 0.040(2) 0.0221(16) 0.041(2) 0.0025(15) -0.0065(16) 0.0002(15)
C9 0.045(2) 0.0287(18) 0.0359(19) 0.0023(15) -0.0057(16) -0.0003(16)
C10 0.061(3) 0.038(2) 0.041(2) -0.0059(17) -0.0100(19) -0.0006(19)
C11 0.047(2) 0.0287(18) 0.047(2) 0.0032(16) 0.0051(18) 0.0031(17)
C12 0.042(2) 0.033(2) 0.059(3) 0.0075(18) -0.0022(19) 0.0000(17)
C13 0.047(3) 0.052(3) 0.108(4) 0.008(3) -0.007(3) 0.003(2)
C14 0.040(2) 0.038(2) 0.055(2) 0.0036(18) -0.0116(18) -0.0073(17)
C15 0.045(2) 0.0270(18) 0.047(2) -0.0018(16) -0.0072(18) -0.0033(16)
C16 0.062(3) 0.037(2) 0.064(3) -0.0161(19) -0.007(2) -0.0103(19)
C17 0.045(2) 0.0206(16) 0.0350(19) 0.0035(14) -0.0046(16) 0.0026(15)
C18 0.044(2) 0.039(2) 0.055(2) 0.0156(18) 0.0051(18) 0.0043(18)
C19 0.043(2) 0.0216(16) 0.0309(18) 0.0089(14) -0.0003(15) 0.0033(15)
C20 0.041(2) 0.0194(15) 0.0282(17) -0.0018(13) -0.0021(15) 0.0062(15)
C21 0.039(2) 0.0276(17) 0.039(2) 0.0007(15) -0.0016(16) 0.0014(15)
C22 0.043(2) 0.0205(16) 0.0306(18) 0.0016(14) 0.0014(15) 0.0050(15)
C23 0.046(2) 0.0255(17) 0.0326(18) 0.0045(14) 0.0034(16) 0.0096(16)
C24 0.063(3) 0.0318(19) 0.040(2) -0.0051(16) 0.0068(18) 0.0093(18)
C25 0.050(2) 0.035(2) 0.043(2) 0.0066(17) 0.0127(18) 0.0126(18)
C26 0.049(2) 0.0304(19) 0.052(2) 0.0156(17) 0.0050(19) 0.0043(17)
C27 0.050(2) 0.049(2) 0.077(3) 0.023(2) 0.008(2) -0.004(2)
C28 0.059(2) 0.0185(16) 0.047(2) 0.0048(16) -0.0028(19) -0.0020(17)
C29 0.050(2) 0.0219(17) 0.0341(19) 0.0021(14) 0.0009(16) 0.0051(16)
C30 0.072(3) 0.0225(17) 0.040(2) -0.0041(15) 0.0073(19) 0.0004(18)

loop_
_atom_type_symbol
_atom_type_description
_atom_type_scat_dispersion_real
_atom_type_scat_dispersion_imag
_atom_type_scat_source
C C 0.0033 0.0016 'International Tables Vol C Tables 4.2.6.8 and 6.1.1.4'
H H 0.0000 0.0000 'International Tables Vol C Tables 4.2.6.8 and 6.1.1.4'
N N 0.0061 0.0033 'International Tables Vol C Tables 4.2.6.8 and 6.1.1.4'
Mg Mg 0.0486 0.0363 'International Tables Vol C Tables 4.2.6.8 and 6.1.1.4'

loop_
_geom_angle_atom_site_label_1
_geom_angle_atom_site_label_2
_geom_angle_atom_site_label_3
_geom_angle
_geom_angle_site_symmetry_1
_geom_angle_site_symmetry_3
N1 Mg1 N2 93.61(11) . .
N1 Mg1 C2 129.40(12) . 5_666
N2 Mg1 C2 112.54(13) . 5_666
N1 Mg1 C7 99.38(12) . 5_666
N2 Mg1 C7 127.92(12) . 5_666
C2 Mg1 C7 30.51(11) 5_666 5_666
C17 N1 C8 120.9(3) . .
C17 N1 Mg1 122.9(2) . .
C8 N1 Mg1 116.2(2) . .
C2 C1 C1 118.2(4) . 5_666
C2 C1 Mg1 76.92(19) . 5_666
C1 C1 Mg1 62.1(2) 5_666 5_666
C2 C1 H1 120.1 . .
C1 C1 H1 120.1 5_666 .
Mg1 C1 H1 120.1 5_666 .
C20 N2 C22 118.1(3) . .
C20 N2 Mg1 122.4(2) . .
C22 N2 Mg1 119.39(19) . .
C7 C2 C3 115.5(3) . .
C7 C2 C1 125.4(4) . .
C3 C2 C1 119.0(3) . .
C7 C2 Mg1 82.9(2) . 5_666
C3 C2 Mg1 120.6(2) . 5_666
C1 C2 Mg1 68.27(18) . 5_666
C4 C3 C2 121.8(4) . .
C4 C3 H3 119.1 . .
C2 C3 H3 119.1 . .
C3 C4 C5 122.5(4) . .
C3 C4 H4 118.7 . .
C5 C4 H4 118.7 . .
C6 C5 C4 118.6(3) . .
C6 C5 H5 120.7 . .
C4 C5 H5 120.7 . .
C5 C6 C7 119.4(3) . .
C5 C6 H6 120.3 . .
C7 C6 H6 120.3 . .
C2 C7 C6 122.1(3) . .
C2 C7 Mg1 66.6(2) . 5_666
C6 C7 Mg1 129.8(2) . 5_666
C2 C7 H7 118.9 . .
C6 C7 H7 118.9 . .
Mg1 C7 H7 75.4 5_666 .
C9 C8 C15 120.0(3) . .
C9 C8 N1 119.2(3) . .
C15 C8 N1 120.4(3) . .
C11 C9 C8 118.7(3) . .
C11 C9 C10 120.5(3) . .
C8 C9 C10 120.8(3) . .
C9 C10 H10A 109.5 . .
C9 C10 H10B 109.5 . .
H10A C10 H10B 109.5 . .
C9 C10 H10C 109.5 . .
H10A C10 H10C 109.5 . .
H10B C10 H10C 109.5 . .
C9 C11 C12 122.8(3) . .
C9 C11 H11 118.6 . .
C12 C11 H11 118.6 . .
C14 C12 C11 116.9(3) . .
C14 C12 C13 121.6(4) . .
C11 C12 C13 121.4(4) . .
C12 C13 H13A 109.5 . .
C12 C13 H13B 109.5 . .
H13A C13 H13B 109.5 . .
C12 C13 H13C 109.5 . .
H13A C13 H13C 109.5 . .
H13B C13 H13C 109.5 . .
C15 C14 C12 122.8(3) . .
C15 C14 H14 118.6 . .
C12 C14 H14 118.6 . .
C14 C15 C8 118.8(3) . .
C14 C15 C16 120.5(3) . .
C8 C15 C16 120.7(3) . .
C15 C16 H16A 109.5 . .
C15 C16 H16B 109.5 . .
H16A C16 H16B 109.5 . .
C15 C16 H16C 109.5 . .
H16A C16 H16C 109.5 . .
H16B C16 H16C 109.5 . .
N1 C17 C19 123.4(3) . .
N1 C17 C18 119.3(3) . .
C19 C17 C18 117.3(3) . .
C17 C18 H18A 109.5 . .
C17 C18 H18B 109.5 . .
H18A C18 H18B 109.5 . .
C17 C18 H18C 109.5 . .
H18A C18 H18C 109.5 . .
H18B C18 H18C 109.5 . .
C17 C19 C20 129.7(3) . .
C17 C19 H19 115.1 . .
C20 C19 H19 115.1 . .
N2 C20 C19 123.9(3) . .
N2 C20 C21 119.4(3) . .
C19 C20 C21 116.6(3) . .
C20 C21 H21A 109.5 . .
C20 C21 H21B 109.5 . .
H21A C21 H21B 109.5 . .
C20 C21 H21C 109.5 . .
H21A C21 H21C 109.5 . .
H21B C21 H21C 109.5 . .
C23 C22 C29 120.4(3) . .
C23 C22 N2 120.6(3) . .
C29 C22 N2 118.9(3) . .
C25 C23 C22 118.5(3) . .
C25 C23 C24 120.8(3) . .
C22 C23 C24 120.7(3) . .
C23 C24 H24A 109.5 . .
C23 C24 H24B 109.5 . .
H24A C24 H24B 109.5 . .
C23 C24 H24C 109.5 . .
H24A C24 H24C 109.5 . .
H24B C24 H24C 109.5 . .
C26 C25 C23 122.4(3) . .
C26 C25 H25 118.8 . .
C23 C25 H25 118.8 . .
C25 C26 C28 117.5(3) . .
C25 C26 C27 121.6(4) . .
C28 C26 C27 120.8(3) . .
C26 C27 H27A 109.5 . .
C26 C27 H27B 109.5 . .
H27A C27 H27B 109.5 . .
C26 C27 H27C 109.5 . .
H27A C27 H27C 109.5 . .
H27B C27 H27C 109.5 . .
C29 C28 C26 122.5(3) . .
C29 C28 H28 118.7 . .
C26 C28 H28 118.7 . .
C28 C29 C22 118.6(3) . .
C28 C29 C30 121.2(3) . .
C22 C29 C30 120.2(3) . .
C29 C30 H30A 109.5 . .
C29 C30 H30B 109.5 . .
H30A C30 H30B 109.5 . .
C29 C30 H30C 109.5 . .
H30A C30 H30C 109.5 . .
H30B C30 H30C 109.5 . .

loop_
_geom_bond_atom_site_label_1
_geom_bond_atom_site_label_2
_geom_bond_distance
_geom_bond_site_symmetry_2
Mg1 N1 2.018(3) .
Mg1 N2 2.022(3) .
Mg1 C2 2.518(3) 5_666
Mg1 C7 2.721(4) 5_666
N1 C17 1.327(4) .
N1 C8 1.433(4) .
C1 C2 1.475(5) .
C1 C1 1.491(7) 5_666
C1 H1 1.0000 .
N2 C20 1.335(4) .
N2 C22 1.435(4) .
C2 C7 1.392(5) .
C2 C3 1.408(5) .
C3 C4 1.345(5) .
C3 H3 0.9500 .
C4 C5 1.374(5) .
C4 H4 0.9500 .
C5 C6 1.368(5) .
C5 H5 0.9500 .
C6 C7 1.414(5) .
C6 H6 0.9500 .
C7 H7 0.9500 .
C8 C9 1.399(5) .
C8 C15 1.402(5) .
C9 C11 1.383(5) .
C9 C10 1.512(5) .
C10 H10A 0.9800 .
C10 H10B 0.9800 .
C10 H10C 0.9800 .
C11 C12 1.389(5) .
C11 H11 0.9500 .
C12 C14 1.386(5) .
C12 C13 1.496(5) .
C13 H13A 0.9800 .
C13 H13B 0.9800 .
C13 H13C 0.9800 .
C14 C15 1.379(5) .
C14 H14 0.9500 .
C15 C16 1.506(5) .
C16 H16A 0.9800 .
C16 H16B 0.9800 .
C16 H16C 0.9800 .
C17 C19 1.396(5) .
C17 C18 1.505(5) .
C18 H18A 0.9800 .
C18 H18B 0.9800 .
C18 H18C 0.9800 .
C19 C20 1.402(5) .
C19 H19 0.9500 .
C20 C21 1.505(4) .
C21 H21A 0.9800 .
C21 H21B 0.9800 .
C21 H21C 0.9800 .
C22 C23 1.399(4) .
C22 C29 1.399(4) .
C23 C25 1.386(5) .
C23 C24 1.494(5) .
C24 H24A 0.9800 .
C24 H24B 0.9800 .
C24 H24C 0.9800 .
C25 C26 1.384(5) .
C25 H25 0.9500 .
C26 C28 1.388(5) .
C26 C27 1.509(5) .
C27 H27A 0.9800 .
C27 H27B 0.9800 .
C27 H27C 0.9800 .
C28 C29 1.379(5) .
C28 H28 0.9500 .
C29 C30 1.501(5) .
C30 H30A 0.9800 .
C30 H30B 0.9800 .
C30 H30C 0.9800 .
